data_8107355
loop_
_publ_author_name
'Wang, Wenxiang'
'Mou, Jiahui'
'Sun, Yue'

_publ_section_title
;
 The crystal structure of ethyl
 7-ethyl-5-methyl-4,7-dihydrotetrazolo[1,5-a]pyrimidine-6-carboxylate,
 C10H15N5O2
;
_journal_issue 1
_journal_name_full 'Zeitschrift f\"ur Kristallographie - New Crystal Structures'
_journal_page_first 69
_journal_page_last 70
_journal_paper_doi 10.1515/ncrs-2022-0471
_journal_volume 238
_journal_year 2023
_chemical_formula_moiety 'C10 H15 N5 O2'
_chemical_formula_sum 'C10 H15 N5 O2'
_chemical_formula_weight 237.27
_space_group_crystal_system triclinic
_space_group_IT_number 2
_space_group_name_Hall '-P 1'
_space_group_name_H-M_alt 'P -1'
_atom_sites_solution_hydrogens geom
_cell_angle_alpha 69.74(3)
_cell_angle_beta 75.79(3)
_cell_angle_gamma 87.43(3)
_cell_formula_units_Z 2
_cell_length_a 8.0501(16)
_cell_length_b 8.6163(17)
_cell_length_c 9.6654(19)
_cell_measurement_reflns_used 2794
_cell_measurement_temperature 293(2)
_cell_measurement_theta_max 27.52
_cell_measurement_theta_min 3.014
_cell_volume 609.1(3)
_computing_cell_refinement 'CrystalClear (Rigaku, 2005)[1]'
_computing_data_collection 'CrystalClear (Rigaku, 2005)[1]'
_computing_data_reduction 'CrystalClear (Rigaku, 2005)[1]'
_computing_molecular_graphics 'Olex2 1.3 (Dolomanov et al., 2009)[2]'
_computing_publication_material 'Olex2 1.3 (Dolomanov et al., 2009)[2]'
_computing_structure_refinement 'SHELXL 2018/3 (Sheldrick, 2018)[4]'
_computing_structure_solution 'SHELXT 2014/5 (Sheldrick, 2014)[3]'
_diffrn_ambient_temperature 293(2)
_diffrn_measured_fraction_theta_full 0.998
_diffrn_measured_fraction_theta_max 0.994
_diffrn_measurement_device_type 'Rigaku SCXmini'
_diffrn_measurement_method '\w scans'
_diffrn_radiation_monochromator graphite
_diffrn_radiation_type MoK\a
_diffrn_radiation_wavelength 0.71073
_diffrn_reflns_av_R_equivalents 0.0338
_diffrn_reflns_av_unetI/netI 0.0457
_diffrn_reflns_Laue_measured_fraction_full 0.998
_diffrn_reflns_Laue_measured_fraction_max 0.994
_diffrn_reflns_limit_h_max 10
_diffrn_reflns_limit_h_min -10
_diffrn_reflns_limit_k_max 10
_diffrn_reflns_limit_k_min -11
_diffrn_reflns_limit_l_max 12
_diffrn_reflns_limit_l_min -12
_diffrn_reflns_number 6372
_diffrn_reflns_point_group_measured_fraction_full 0.998
_diffrn_reflns_point_group_measured_fraction_max 0.994
_diffrn_reflns_theta_full 25.242
_diffrn_reflns_theta_max 27.480
_diffrn_reflns_theta_min 3.038
_diffrn_source 'fine-focus sealed tube'
_exptl_absorpt_coefficient_mu 0.094
_exptl_absorpt_correction_T_max 0.988
_exptl_absorpt_correction_T_min 0.938
_exptl_absorpt_correction_type none
_exptl_crystal_colour colorless
_exptl_crystal_density_diffrn 1.294
_exptl_crystal_density_method 'not measured'
_exptl_crystal_description prism
_exptl_crystal_F_000 252
_exptl_crystal_size_max 0.36
_exptl_crystal_size_mid 0.16
_exptl_crystal_size_min 0.14
_refine_diff_density_max 0.193
_refine_diff_density_min -0.195
_refine_diff_density_rms 0.040
_refine_ls_extinction_coef .
_refine_ls_extinction_method none
_refine_ls_goodness_of_fit_ref 1.050
_refine_ls_hydrogen_treatment constr
_refine_ls_matrix_type full
_refine_ls_number_parameters 157
_refine_ls_number_reflns 2794
_refine_ls_number_restraints 0
_refine_ls_restrained_S_all 1.050
_refine_ls_R_factor_all 0.1058
_refine_ls_R_factor_gt 0.0593
_refine_ls_shift/su_max 0.000
_refine_ls_shift/su_mean 0.000
_refine_ls_structure_factor_coef Fsqd
_refine_ls_weighting_details 'w=1/[\s^2^(Fo^2^)+(0.0686P)^2^+0.1031P] where P=(Fo^2^+2Fc^2^)/3'
_refine_ls_weighting_scheme calc
_refine_ls_wR_factor_gt 0.1407
_refine_ls_wR_factor_ref 0.1630
_reflns_Friedel_coverage 0.000
_reflns_Friedel_fraction_full .
_reflns_Friedel_fraction_max .
_reflns_number_gt 1667
_reflns_number_total 2794
_reflns_threshold_expression 'I > 2\s(I)'
_cod_data_source_file suppl_j_ncrs-2022-0471_suppl.cif
_cod_data_source_block 1
_cod_original_cell_volume 609.1(2)
_cod_database_code 8107355
_shelx_space_group_comment
;
The symmetry employed for this shelxl refinement is uniquely defined
by the following loop, which should always be used as a source of
symmetry information in preference to the above space-group names.
They are only intended as comments.
;
_olex2_refinement_description
;
1. Fixed Uiso
 At 1.2 times of:
  All C(H) groups, All C(H,H) groups, All N(H) groups
 At 1.5 times of:
  All C(H,H,H) groups
2.a Ternary CH refined with riding coordinates:
 C5(H5)
2.b Secondary CH2 refined with riding coordinates:
 C6(H6A,H6B), C9(H9A,H9B)
2.c Aromatic/amide H refined with riding coordinates:
 N1(H1)
2.d Idealised Me refined as rotating group:
 C1(H1A,H1B,H1C), C7(H7A,H7B,H7C), C10(H10A,H10B,H10C)
;

loop_
_space_group_symop_operation_xyz
'x, y, z'
'-x, -y, -z'

loop_
_atom_site_label
_atom_site_type_symbol
_atom_site_fract_x
_atom_site_fract_y
_atom_site_fract_z
_atom_site_U_iso_or_equiv
_atom_site_adp_type
_atom_site_occupancy
_atom_site_site_symmetry_order
_atom_site_calc_flag
_atom_site_refinement_flags_posn
_atom_site_refinement_flags_adp
_atom_site_refinement_flags_occupancy
_atom_site_disorder_assembly
_atom_site_disorder_group
O1 O 0.2143(3) -0.0977(2) -0.0208(2) 0.0810(6) Uani 1 1 d . . . . .
O2 O 0.2386(2) 0.17728(19) -0.13123(17) 0.0613(5) Uani 1 1 d . . . . .
N1 N 0.3790(2) -0.0114(2) 0.3407(2) 0.0510(5) Uani 1 1 d . . . . .
H1 H 0.381700 -0.087596 0.425638 0.061 Uiso 1 1 calc R U . . .
N2 N 0.5110(2) 0.2062(2) 0.3884(2) 0.0534(5) Uani 1 1 d . . . . .
N3 N 0.5291(3) 0.3720(2) 0.3096(2) 0.0650(6) Uani 1 1 d . . . . .
N4 N 0.4616(3) 0.4124(2) 0.1947(2) 0.0619(6) Uani 1 1 d . . . . .
N5 N 0.3968(2) 0.26838(19) 0.19599(19) 0.0465(5) Uani 1 1 d . . . . .
C1 C 0.3115(3) -0.2336(3) 0.2645(3) 0.0639(7) Uani 1 1 d . . . . .
H1A H 0.267821 -0.255143 0.188694 0.096 Uiso 1 1 calc R U . . .
H1B H 0.235484 -0.285120 0.362843 0.096 Uiso 1 1 calc R U . . .
H1C H 0.423139 -0.277980 0.264019 0.096 Uiso 1 1 calc R U . . .
C2 C 0.3243(3) -0.0501(2) 0.2301(2) 0.0450(5) Uani 1 1 d . . . . .
C3 C 0.2910(2) 0.0717(2) 0.1086(2) 0.0429(5) Uani 1 1 d . . . . .
C4 C 0.2454(3) 0.0358(3) -0.0168(3) 0.0511(6) Uani 1 1 d . . . . .
C5 C 0.2969(3) 0.2544(2) 0.0916(2) 0.0496(6) Uani 1 1 d . . . . .
H5 H 0.357781 0.318492 -0.012910 0.059 Uiso 1 1 calc R U . . .
C6 C 0.1201(4) 0.3247(3) 0.1267(4) 0.0792(9) Uani 1 1 d . . . . .
H6A H 0.135169 0.441321 0.110442 0.095 Uiso 1 1 calc R U . . .
H6B H 0.058023 0.316591 0.055050 0.095 Uiso 1 1 calc R U . . .
C7 C 0.0121(4) 0.2404(4) 0.2860(4) 0.0990(11) Uani 1 1 d . . . . .
H7A H -0.000446 0.124075 0.304976 0.149 Uiso 1 1 calc R U . . .
H7B H -0.098979 0.286977 0.296298 0.149 Uiso 1 1 calc R U . . .
H7C H 0.066917 0.256673 0.357906 0.149 Uiso 1 1 calc R U . . .
C8 C 0.4279(3) 0.1465(2) 0.3140(2) 0.0431(5) Uani 1 1 d . . . . .
C9 C 0.1833(3) 0.1674(3) -0.2597(3) 0.0629(7) Uani 1 1 d . . . . .
H9A H 0.071200 0.111089 -0.225923 0.076 Uiso 1 1 calc R U . . .
H9B H 0.263831 0.106900 -0.312147 0.076 Uiso 1 1 calc R U . . .
C10 C 0.1757(4) 0.3407(4) -0.3626(3) 0.0843(9) Uani 1 1 d . . . . .
H10A H 0.093509 0.398292 -0.310088 0.126 Uiso 1 1 calc R U . . .
H10B H 0.142096 0.339835 -0.450999 0.126 Uiso 1 1 calc R U . . .
H10C H 0.286641 0.395780 -0.393031 0.126 Uiso 1 1 calc R U . . .

loop_
_atom_site_aniso_label
_atom_site_aniso_U_11
_atom_site_aniso_U_22
_atom_site_aniso_U_33
_atom_site_aniso_U_23
_atom_site_aniso_U_13
_atom_site_aniso_U_12
O1 0.1176(16) 0.0592(11) 0.0850(13) -0.0380(10) -0.0378(12) -0.0067(10)
O2 0.0779(12) 0.0627(10) 0.0487(9) -0.0190(8) -0.0226(8) -0.0130(8)
N1 0.0650(12) 0.0332(9) 0.0553(11) -0.0076(8) -0.0260(9) -0.0021(8)
N2 0.0687(13) 0.0404(10) 0.0546(11) -0.0124(9) -0.0260(9) -0.0040(8)
N3 0.0929(16) 0.0447(11) 0.0628(12) -0.0139(10) -0.0333(12) -0.0112(10)
N4 0.0948(16) 0.0364(10) 0.0593(12) -0.0120(9) -0.0322(11) -0.0084(9)
N5 0.0606(11) 0.0314(9) 0.0490(10) -0.0107(8) -0.0198(8) -0.0033(7)
C1 0.0724(17) 0.0376(12) 0.0868(18) -0.0206(12) -0.0297(14) 0.0019(11)
C2 0.0409(12) 0.0391(11) 0.0562(13) -0.0176(10) -0.0121(9) -0.0013(8)
C3 0.0416(11) 0.0420(11) 0.0466(11) -0.0180(9) -0.0083(9) -0.0031(8)
C4 0.0470(13) 0.0570(14) 0.0522(13) -0.0242(12) -0.0077(10) -0.0064(10)
C5 0.0675(15) 0.0405(12) 0.0459(12) -0.0141(10) -0.0240(11) 0.0002(10)
C6 0.098(2) 0.0683(17) 0.108(2) -0.0509(17) -0.066(2) 0.0383(15)
C7 0.070(2) 0.123(3) 0.137(3) -0.088(3) -0.025(2) 0.0246(18)
C8 0.0462(12) 0.0374(11) 0.0460(11) -0.0120(9) -0.0149(9) -0.0001(8)
C9 0.0601(15) 0.0848(18) 0.0568(14) -0.0376(14) -0.0170(12) -0.0045(12)
C10 0.105(2) 0.090(2) 0.0668(17) -0.0221(16) -0.0427(17) -0.0052(17)

loop_
_atom_type_symbol
_atom_type_description
_atom_type_scat_dispersion_real
_atom_type_scat_dispersion_imag
_atom_type_scat_source
C C 0.0033 0.0016 'International Tables Vol C Tables 4.2.6.8 and 6.1.1.4'
H H 0.0000 0.0000 'International Tables Vol C Tables 4.2.6.8 and 6.1.1.4'
N N 0.0061 0.0033 'International Tables Vol C Tables 4.2.6.8 and 6.1.1.4'
O O 0.0106 0.0060 'International Tables Vol C Tables 4.2.6.8 and 6.1.1.4'

loop_
_geom_angle_atom_site_label_1
_geom_angle_atom_site_label_2
_geom_angle_atom_site_label_3
_geom_angle
_geom_angle_site_symmetry_1
_geom_angle_site_symmetry_3
C4 O2 C9 118.14(17) . .
C2 N1 H1 120.2 . .
C8 N1 H1 120.2 . .
C8 N1 C2 119.70(17) . .
C8 N2 N3 104.52(17) . .
N4 N3 N2 111.83(17) . .
N3 N4 N5 105.80(17) . .
N4 N5 C5 125.41(16) . .
C8 N5 N4 108.03(16) . .
C8 N5 C5 126.37(16) . .
H1A C1 H1B 109.5 . .
H1A C1 H1C 109.5 . .
H1B C1 H1C 109.5 . .
C2 C1 H1A 109.5 . .
C2 C1 H1B 109.5 . .
C2 C1 H1C 109.5 . .
N1 C2 C1 112.11(18) . .
C3 C2 N1 120.34(18) . .
C3 C2 C1 127.5(2) . .
C2 C3 C4 121.84(18) . .
C2 C3 C5 122.62(18) . .
C4 C3 C5 115.55(18) . .
O1 C4 O2 122.3(2) . .
O1 C4 C3 127.4(2) . .
O2 C4 C3 110.28(17) . .
N5 C5 C3 106.58(16) . .
N5 C5 H5 108.7 . .
N5 C5 C6 110.14(18) . .
C3 C5 H5 108.7 . .
C3 C5 C6 113.81(19) . .
C6 C5 H5 108.7 . .
C5 C6 H6A 108.5 . .
C5 C6 H6B 108.5 . .
H6A C6 H6B 107.5 . .
C7 C6 C5 114.9(2) . .
C7 C6 H6A 108.5 . .
C7 C6 H6B 108.5 . .
C6 C7 H7A 109.5 . .
C6 C7 H7B 109.5 . .
C6 C7 H7C 109.5 . .
H7A C7 H7B 109.5 . .
H7A C7 H7C 109.5 . .
H7B C7 H7C 109.5 . .
N2 C8 N1 129.87(18) . .
N2 C8 N5 109.82(17) . .
N5 C8 N1 120.29(18) . .
O2 C9 H9A 110.4 . .
O2 C9 H9B 110.4 . .
O2 C9 C10 106.72(19) . .
H9A C9 H9B 108.6 . .
C10 C9 H9A 110.4 . .
C10 C9 H9B 110.4 . .
C9 C10 H10A 109.5 . .
C9 C10 H10B 109.5 . .
C9 C10 H10C 109.5 . .
H10A C10 H10B 109.5 . .
H10A C10 H10C 109.5 . .
H10B C10 H10C 109.5 . .

loop_
_geom_bond_atom_site_label_1
_geom_bond_atom_site_label_2
_geom_bond_distance
_geom_bond_site_symmetry_2
O1 C4 1.204(2) .
O2 C4 1.342(3) .
O2 C9 1.448(3) .
N1 H1 0.8600 .
N1 C2 1.393(3) .
N1 C8 1.352(2) .
N2 N3 1.361(2) .
N2 C8 1.324(2) .
N3 N4 1.289(3) .
N4 N5 1.362(2) .
N5 C5 1.473(2) .
N5 C8 1.324(3) .
C1 H1A 0.9600 .
C1 H1B 0.9600 .
C1 H1C 0.9600 .
C1 C2 1.502(3) .
C2 C3 1.352(3) .
C3 C4 1.479(3) .
C3 C5 1.527(3) .
C5 H5 0.9800 .
C5 C6 1.528(3) .
C6 H6A 0.9700 .
C6 H6B 0.9700 .
C6 C7 1.509(5) .
C7 H7A 0.9600 .
C7 H7B 0.9600 .
C7 H7C 0.9600 .
C9 H9A 0.9700 .
C9 H9B 0.9700 .
C9 C10 1.488(4) .
C10 H10A 0.9600 .
C10 H10B 0.9600 .
C10 H10C 0.9600 .

loop_
_geom_hbond_atom_site_label_D
_geom_hbond_atom_site_label_H
_geom_hbond_atom_site_label_A
_geom_hbond_distance_DH
_geom_hbond_distance_HA
_geom_hbond_distance_DA
_geom_hbond_angle_DHA
_geom_hbond_site_symmetry_A
_geom_hbond_publ_flag
N1 H1 N2 0.86 2.11 2.902(3) 153.7 2_656 yes

loop_
_geom_torsion_atom_site_label_1
_geom_torsion_atom_site_label_2
_geom_torsion_atom_site_label_3
_geom_torsion_atom_site_label_4
_geom_torsion
_geom_torsion_site_symmetry_1
_geom_torsion_site_symmetry_2
_geom_torsion_site_symmetry_3
_geom_torsion_site_symmetry_4
N1 C2 C3 C4 175.29(18) . . . .
N1 C2 C3 C5 -5.0(3) . . . .
N2 N3 N4 N5 -0.4(3) . . . .
N3 N2 C8 N1 178.6(2) . . . .
N3 N2 C8 N5 0.1(2) . . . .
N3 N4 N5 C5 175.6(2) . . . .
N3 N4 N5 C8 0.4(2) . . . .
N4 N5 C5 C3 166.17(19) . . . .
N4 N5 C5 C6 -69.9(3) . . . .
N4 N5 C8 N1 -178.99(18) . . . .
N4 N5 C8 N2 -0.3(2) . . . .
N5 C5 C6 C7 -59.7(3) . . . .
C1 C2 C3 C4 -4.0(3) . . . .
C1 C2 C3 C5 175.7(2) . . . .
C2 N1 C8 N2 -166.8(2) . . . .
C2 N1 C8 N5 11.6(3) . . . .
C2 C3 C4 O1 8.6(4) . . . .
C2 C3 C4 O2 -172.66(18) . . . .
C2 C3 C5 N5 18.5(3) . . . .
C2 C3 C5 C6 -103.1(2) . . . .
C3 C5 C6 C7 59.9(3) . . . .
C4 O2 C9 C10 176.0(2) . . . .
C4 C3 C5 N5 -161.72(17) . . . .
C4 C3 C5 C6 76.7(2) . . . .
C5 N5 C8 N1 5.9(3) . . . .
C5 N5 C8 N2 -175.45(19) . . . .
C5 C3 C4 O1 -171.1(2) . . . .
C5 C3 C4 O2 7.6(3) . . . .
C8 N1 C2 C1 167.74(18) . . . .
C8 N1 C2 C3 -11.7(3) . . . .
C8 N2 N3 N4 0.2(3) . . . .
C8 N5 C5 C3 -19.5(3) . . . .
C8 N5 C5 C6 104.4(2) . . . .
C9 O2 C4 O1 3.3(3) . . . .
C9 O2 C4 C3 -175.49(18) . . . .
